data_2022335
loop_
_publ_author_name
'Honegger, Philipp'
'Roller, Alexander'
'Widhalm, Michael'

_publ_section_title
;
 Synthesis and characterization of enantiopure planar--chiral
 phosphorus-linked diferrocenes
;
_journal_coeditor_code ZO3008
_journal_issue 3
_journal_name_full 'Acta Crystallographica Section C'
_journal_page_first 152
_journal_page_last 160
_journal_paper_doi 10.1107/S2053229621001996
_journal_volume 77
_journal_year 2021
_chemical_absolute_configuration ad
_chemical_formula_iupac '[Fe2 (C5 H5)2 (C27 H26 N P S)]'
_chemical_formula_moiety 'C37 H36 Fe2 N P S'
_chemical_formula_sum 'C37 H36 Fe2 N P S'
_chemical_formula_weight 669.40
_chemical_name_common mono-N-benzylmonovinylphosphinesulfide
_chemical_name_systematic
'{(2<i>S</i>~p~)-2-[(1<i>R</i>)-1-Benzylamino)ethyl]ferrocen-1-yl}[(2<i>S</i>~p~)-2-ethenylferrocen-1-yl]phenyl-(<i>S</i>)-phosphane sulfide'
_space_group_crystal_system orthorhombic
_space_group_IT_number 19
_space_group_name_Hall 'P 2ac 2ab'
_space_group_name_H-M_alt 'P 21 21 21'
_atom_sites_solution_hydrogens mixed
_atom_sites_solution_primary direct
_audit_creation_method
;
Olex2 1.2
(compiled 2018.05.29 svn.r3508 for OlexSys, GUI svn.r5506)
;
_cell_angle_alpha 90
_cell_angle_beta 90
_cell_angle_gamma 90
_cell_formula_units_Z 4
_cell_length_a 12.3578(9)
_cell_length_b 14.4342(10)
_cell_length_c 17.4796(15)
_cell_measurement_reflns_used 9501
_cell_measurement_temperature 130.0
_cell_measurement_theta_max 26.566
_cell_measurement_theta_min 2.170
_cell_volume 3117.9(4)
_computing_cell_refinement
;
SAINT (Bruker, 2009)
;
_computing_data_collection
;
APEX2 (Bruker, 2009)
;
_computing_data_reduction
;
SAINT (Bruker, 2009)
;
_computing_molecular_graphics
;
OLEX2 (Dolomanov <i>et al.</i>,  2009)
;
_computing_publication_material
;
OLEX2 (Dolomanov <i>et al.</i>,  2009)
;
_computing_structure_refinement
;
SHELXL97 (Sheldrick, 2008)
;
_computing_structure_solution
;
SHELXS97 (Sheldrick, 2008)
;
_diffrn_ambient_temperature 130.0
_diffrn_measured_fraction_theta_full 0.999
_diffrn_measured_fraction_theta_max 0.995
_diffrn_measurement_device_type 'Bruker APEXII CCD'
_diffrn_measurement_method '\f and \w scans'
_diffrn_radiation_probe x-ray
_diffrn_radiation_type MoK\a
_diffrn_radiation_wavelength 0.71073
_diffrn_reflns_av_R_equivalents 0.0753
_diffrn_reflns_av_unetI/netI 0.0649
_diffrn_reflns_limit_h_max 16
_diffrn_reflns_limit_h_min -17
_diffrn_reflns_limit_k_max 17
_diffrn_reflns_limit_k_min -20
_diffrn_reflns_limit_l_max 24
_diffrn_reflns_limit_l_min -24
_diffrn_reflns_number 38997
_diffrn_reflns_theta_full 25.242
_diffrn_reflns_theta_max 30.128
_diffrn_reflns_theta_min 2.169
_diffrn_source 'sealed xray tube'
_diffrn_standards_number 0
_exptl_absorpt_coefficient_mu 1.076
_exptl_absorpt_correction_T_max 0.7460
_exptl_absorpt_correction_T_min 0.4858
_exptl_absorpt_correction_type multi-scan
_exptl_absorpt_process_details
;
(SADABS; Bruker, 2008)
;
_exptl_crystal_colour 'clear orange'
_exptl_crystal_density_diffrn 1.426
_exptl_crystal_description block
_exptl_crystal_F_000 1392
_exptl_crystal_size_max 0.22
_exptl_crystal_size_mid 0.11
_exptl_crystal_size_min 0.09
_refine_diff_density_max 0.429
_refine_diff_density_min -0.350
_refine_ls_abs_structure_details
;
Flack <i>x</i> determined using 2549 quotients [(I+)-(I-)]/[(I+)+(I-)]
(Parsons <i>et al.</i>,  2013)
;
_refine_ls_abs_structure_Flack -0.016(10)
_refine_ls_extinction_method none
_refine_ls_goodness_of_fit_ref 0.982
_refine_ls_hydrogen_treatment mixed
_refine_ls_matrix_type full
_refine_ls_number_parameters 384
_refine_ls_number_reflns 9160
_refine_ls_number_restraints 0
_refine_ls_restrained_S_all 0.982
_refine_ls_R_factor_all 0.0614
_refine_ls_R_factor_gt 0.0404
_refine_ls_shift/su_max 0.001
_refine_ls_shift/su_mean 0.000
_refine_ls_structure_factor_coef Fsqd
_refine_ls_weighting_details 'w=1/[\s^2^(Fo^2^)+(0.0377P)^2^] where P=(Fo^2^+2Fc^2^)/3'
_refine_ls_weighting_scheme calc
_refine_ls_wR_factor_gt 0.0823
_refine_ls_wR_factor_ref 0.0905
_reflns_number_gt 7062
_reflns_number_total 9160
_reflns_threshold_expression 'I > 2\s(I)'
_cod_data_source_file zo3008sup1.cif
_cod_data_source_block 9b
_cod_depositor_comments 'Adding full bibliography for 2022331--2022336.cif.'
_cod_database_code 2022335
_cod_database_fobs_code 2022335
_shelx_space_group_comment
;
The symmetry employed for this shelxl refinement is uniquely defined
by the following loop, which should always be used as a source of
symmetry information in preference to the above space-group names.
They are only intended as comments.
;
_shelx_estimated_absorpt_t_min 0.798
_shelx_estimated_absorpt_t_max 0.909

loop_
_space_group_symop_operation_xyz
'x, y, z'
'-x+1/2, -y, z+1/2'
'x+1/2, -y+1/2, -z'
'-x, y+1/2, -z+1/2'

loop_
_atom_site_type_symbol
_atom_site_label
_atom_site_fract_x
_atom_site_fract_y
_atom_site_fract_z
_atom_site_U_iso_or_equiv
_atom_site_adp_type
_atom_site_calc_flag
_atom_site_occupancy
_atom_site_disorder_assembly
_atom_site_disorder_group
Fe Fe1 0.51417(3) 0.51824(3) 0.44598(3) 0.02729(12) Uani d 1 . .
Fe Fe2 0.49276(3) 0.50436(3) 0.09718(3) 0.03059(12) Uani d 1 . .
S S1 0.48101(8) 0.71100(6) 0.26305(5) 0.0377(2) Uani d 1 . .
P P1 0.41368(7) 0.58912(6) 0.27301(5) 0.02534(18) Uani d 1 . .
N N1 0.1929(2) 0.6660(2) 0.13393(18) 0.0313(7) Uani d 1 . .
H H1 0.184(3) 0.638(3) 0.177(2) 0.060(14) Uiso d 1 . .
C C1 0.4824(2) 0.5067(2) 0.33292(17) 0.0258(6) Uani d 1 . .
C C2 0.5979(2) 0.4958(2) 0.34693(18) 0.0289(7) Uani d 1 . .
C C3 0.6093(3) 0.4193(2) 0.3971(2) 0.0336(8) Uani d 1 . .
H H3 0.676050 0.396826 0.416752 0.040 Uiso calc 1 . .
C C4 0.5060(3) 0.3813(2) 0.41360(18) 0.0340(8) Uani d 1 . .
H H4 0.491864 0.329266 0.445371 0.041 Uiso calc 1 . .
C C5 0.4278(3) 0.4347(2) 0.37428(19) 0.0313(8) Uani d 1 . .
H H5 0.351880 0.424507 0.375110 0.038 Uiso calc 1 . .
C C6 0.5020(3) 0.6536(2) 0.4784(2) 0.0362(8) Uani d 1 . .
H H6 0.495646 0.705091 0.444826 0.043 Uiso calc 1 . .
C C7 0.6001(3) 0.6139(3) 0.5061(2) 0.0433(10) Uani d 1 . .
H H7 0.671095 0.634692 0.494224 0.052 Uiso calc 1 . .
C C8 0.5741(3) 0.5386(3) 0.5541(2) 0.0461(10) Uani d 1 . .
H H8 0.624183 0.499956 0.580145 0.055 Uiso calc 1 . .
C C9 0.4597(3) 0.5308(3) 0.5564(2) 0.0400(9) Uani d 1 . .
H H9 0.419534 0.485660 0.584004 0.048 Uiso calc 1 . .
C C10 0.4162(3) 0.6020(3) 0.5104(2) 0.0338(8) Uani d 1 . .
H H10 0.341391 0.613355 0.502286 0.041 Uiso calc 1 . .
C C11 0.6860(3) 0.5532(3) 0.3191(2) 0.0372(9) Uani d 1 . .
H H11 0.669330 0.615155 0.304948 0.045 Uiso calc 1 . .
C C12 0.7875(3) 0.5258(3) 0.3120(2) 0.0468(10) Uani d 1 . .
H H12A 0.807253 0.464396 0.325579 0.056 Uiso calc 1 . .
H H12B 0.840713 0.567579 0.293300 0.056 Uiso calc 1 . .
C C15 0.3901(2) 0.5270(2) 0.18474(18) 0.0243(7) Uani d 1 . .
C C16 0.3439(2) 0.5629(2) 0.11501(19) 0.0258(7) Uani d 1 . .
C C17 0.3356(2) 0.4871(3) 0.0635(2) 0.0311(8) Uani d 1 . .
H H17 0.308584 0.490242 0.012721 0.037 Uiso calc 1 . .
C C18 0.3742(3) 0.4056(3) 0.1005(2) 0.0334(8) Uani d 1 . .
H H18 0.377109 0.345339 0.078782 0.040 Uiso calc 1 . .
C C19 0.4076(2) 0.4301(2) 0.1753(2) 0.0284(7) Uani d 1 . .
H H19 0.436519 0.389158 0.212655 0.034 Uiso calc 1 . .
C C20 0.6375(3) 0.5637(3) 0.1238(2) 0.0486(11) Uani d 1 . .
H H20 0.654219 0.596179 0.169639 0.058 Uiso calc 1 . .
C C21 0.5948(3) 0.6037(3) 0.0558(2) 0.0473(10) Uani d 1 . .
H H21 0.577820 0.667188 0.048183 0.057 Uiso calc 1 . .
C C22 0.5822(3) 0.5320(3) 0.0016(2) 0.0481(11) Uani d 1 . .
H H22 0.555074 0.538751 -0.048898 0.058 Uiso calc 1 . .
C C23 0.6172(3) 0.4478(3) 0.0359(3) 0.0511(12) Uani d 1 . .
H H23 0.618086 0.388488 0.012367 0.061 Uiso calc 1 . .
C C24 0.6507(3) 0.4688(4) 0.1119(3) 0.0560(12) Uani d 1 . .
H H24 0.677411 0.425565 0.148199 0.067 Uiso calc 1 . .
C C25 0.3034(2) 0.6599(2) 0.10146(19) 0.0285(7) Uani d 1 . .
H H25 0.351659 0.704876 0.128471 0.034 Uiso calc 1 . .
C C26 0.1612(3) 0.7610(3) 0.1533(2) 0.0360(9) Uani d 1 . .
H H26A 0.166909 0.800523 0.107220 0.043 Uiso calc 1 . .
H H26B 0.211259 0.785864 0.192468 0.043 Uiso calc 1 . .
C C27 0.0461(3) 0.7647(2) 0.1837(2) 0.0310(8) Uani d 1 . .
C C28 0.0208(3) 0.8118(3) 0.2500(2) 0.0403(8) Uani d 1 . .
H H28 0.076341 0.842763 0.277464 0.048 Uiso calc 1 . .
C C29 -0.0843(4) 0.8144(3) 0.2769(2) 0.0494(11) Uani d 1 . .
H H29 -0.100011 0.845362 0.323587 0.059 Uiso calc 1 . .
C C30 -0.1662(3) 0.7725(3) 0.2365(2) 0.0455(10) Uani d 1 . .
H H30 -0.238792 0.775936 0.254158 0.055 Uiso calc 1 . .
C C31 -0.1420(3) 0.7255(3) 0.1700(2) 0.0439(10) Uani d 1 . .
H H31 -0.198078 0.696254 0.141809 0.053 Uiso calc 1 . .
C C32 -0.0363(3) 0.7208(3) 0.1443(2) 0.0371(8) Uani d 1 . .
H H32 -0.020110 0.686947 0.099091 0.045 Uiso calc 1 . .
C C33 0.2996(3) 0.6840(3) 0.0164(2) 0.0393(9) Uani d 1 . .
H H33A 0.246891 0.643902 -0.009349 0.059 Uiso calc 1 . .
H H33B 0.371270 0.674540 -0.006238 0.059 Uiso calc 1 . .
H H33C 0.278049 0.748884 0.010187 0.059 Uiso calc 1 . .
C C34 0.2781(3) 0.5969(2) 0.31390(19) 0.0282(7) Uani d 1 . .
C C35 0.2483(3) 0.6744(3) 0.3560(2) 0.0355(8) Uani d 1 . .
H H35 0.299204 0.722567 0.364829 0.043 Uiso calc 1 . .
C C36 0.1443(3) 0.6813(3) 0.3852(2) 0.0447(10) Uani d 1 . .
H H36 0.124415 0.733674 0.414952 0.054 Uiso calc 1 . .
C C37 0.0706(3) 0.6131(3) 0.3711(2) 0.0474(10) Uani d 1 . .
H H37 -0.001096 0.619178 0.390135 0.057 Uiso calc 1 . .
C C38 0.0984(3) 0.5360(3) 0.3299(2) 0.0416(9) Uani d 1 . .
H H38 0.046658 0.488446 0.321133 0.050 Uiso calc 1 . .
C C39 0.2026(3) 0.5277(3) 0.3009(2) 0.0321(8) Uani d 1 . .
H H39 0.222188 0.474427 0.272187 0.039 Uiso calc 1 . .

loop_
_atom_site_aniso_label
_atom_site_aniso_U_11
_atom_site_aniso_U_22
_atom_site_aniso_U_33
_atom_site_aniso_U_12
_atom_site_aniso_U_13
_atom_site_aniso_U_23
Fe1 0.0245(2) 0.0255(2) 0.0319(2) 0.0007(2) -0.00393(19) -0.00231(19)
Fe2 0.0203(2) 0.0359(3) 0.0356(2) 0.0005(2) 0.00347(18) -0.0043(2)
S1 0.0400(5) 0.0212(4) 0.0519(5) -0.0088(4) -0.0131(4) 0.0047(4)
P1 0.0242(4) 0.0192(4) 0.0326(4) -0.0014(3) -0.0036(3) -0.0008(4)
N1 0.0276(14) 0.0259(17) 0.0403(18) 0.0052(13) 0.0000(13) 0.0024(14)
C1 0.0272(14) 0.0196(15) 0.0305(15) -0.0003(15) -0.0023(12) -0.0002(12)
C2 0.0272(14) 0.0250(18) 0.0343(17) 0.0025(15) 0.0000(13) 0.0010(14)
C3 0.0353(18) 0.0278(19) 0.0376(19) 0.0075(16) 0.0001(15) 0.0034(16)
C4 0.047(2) 0.0213(16) 0.0339(17) 0.0035(17) -0.0012(17) 0.0012(13)
C5 0.0333(18) 0.0286(19) 0.0320(18) -0.0049(15) -0.0033(14) -0.0030(15)
C6 0.0340(19) 0.0281(18) 0.0464(19) 0.0004(17) -0.0032(17) -0.0108(15)
C7 0.0292(18) 0.043(2) 0.058(3) -0.0043(19) -0.0082(17) -0.016(2)
C8 0.047(2) 0.053(3) 0.039(2) 0.012(2) -0.0177(18) -0.013(2)
C9 0.043(2) 0.044(2) 0.0329(18) 0.0008(18) -0.0030(16) -0.0030(18)
C10 0.0275(16) 0.036(2) 0.0383(19) 0.0049(17) -0.0012(15) -0.0118(16)
C11 0.0309(18) 0.040(2) 0.040(2) 0.0012(17) -0.0055(16) 0.0067(17)
C12 0.0333(18) 0.051(3) 0.057(2) 0.0004(19) 0.0001(17) 0.015(2)
C15 0.0158(13) 0.0224(17) 0.0347(17) -0.0013(13) 0.0016(12) -0.0009(14)
C16 0.0193(14) 0.0256(18) 0.0325(18) -0.0012(13) 0.0009(13) -0.0015(15)
C17 0.0201(13) 0.038(2) 0.0350(18) -0.0026(15) -0.0005(12) -0.0083(17)
C18 0.0253(15) 0.031(2) 0.044(2) -0.0024(15) 0.0028(15) -0.0128(17)
C19 0.0230(15) 0.0226(18) 0.0396(19) 0.0046(14) 0.0010(14) -0.0018(14)
C20 0.0262(19) 0.070(3) 0.049(3) -0.016(2) 0.0054(17) -0.010(2)
C21 0.0307(19) 0.055(3) 0.056(2) -0.0146(19) 0.0130(19) -0.005(2)
C22 0.0316(18) 0.070(3) 0.042(2) -0.005(2) 0.0108(16) -0.002(2)
C23 0.0279(18) 0.065(3) 0.061(3) 0.008(2) 0.0154(18) -0.016(2)
C24 0.0203(16) 0.087(4) 0.061(3) 0.011(2) 0.0045(17) 0.007(3)
C25 0.0257(15) 0.0284(18) 0.0313(17) 0.0000(14) -0.0020(14) 0.0015(14)
C26 0.0325(18) 0.029(2) 0.047(2) 0.0037(16) -0.0019(16) 0.0004(17)
C27 0.0322(17) 0.0251(18) 0.0358(18) 0.0075(15) -0.0035(15) 0.0037(15)
C28 0.048(2) 0.0313(19) 0.0417(19) 0.0061(19) -0.0051(18) -0.0029(15)
C29 0.068(3) 0.041(2) 0.039(2) 0.015(2) 0.013(2) 0.0002(19)
C30 0.043(2) 0.036(2) 0.057(3) 0.0111(19) 0.016(2) 0.010(2)
C31 0.036(2) 0.043(3) 0.053(3) -0.0037(18) 0.0004(18) 0.005(2)
C32 0.0368(18) 0.038(2) 0.0362(18) 0.0001(17) 0.0009(15) 0.0016(16)
C33 0.044(2) 0.040(2) 0.034(2) 0.0032(19) -0.0003(17) 0.0050(17)
C34 0.0274(16) 0.0282(18) 0.0290(16) 0.0091(15) -0.0038(13) -0.0037(14)
C35 0.0398(19) 0.0301(19) 0.0366(19) 0.0072(17) -0.0090(16) -0.0061(15)
C36 0.050(2) 0.041(2) 0.042(2) 0.024(2) 0.0029(18) -0.0110(18)
C37 0.036(2) 0.059(3) 0.047(2) 0.016(2) 0.0116(18) -0.001(2)
C38 0.0312(18) 0.049(3) 0.045(2) 0.0029(19) 0.0069(16) 0.0023(18)
C39 0.0302(16) 0.029(2) 0.0368(19) 0.0034(16) 0.0035(14) -0.0016(15)

loop_
_atom_type_symbol
_atom_type_description
_atom_type_scat_dispersion_real
_atom_type_scat_dispersion_imag
_atom_type_scat_source
C C 0.0033 0.0016 'International Tables Vol C Tables 4.2.6.8 and 6.1.1.4'
H H 0.0000 0.0000 'International Tables Vol C Tables 4.2.6.8 and 6.1.1.4'
Fe Fe 0.3463 0.8444 'International Tables Vol C Tables 4.2.6.8 and 6.1.1.4'
N N 0.0061 0.0033 'International Tables Vol C Tables 4.2.6.8 and 6.1.1.4'
P P 0.1023 0.0942 'International Tables Vol C Tables 4.2.6.8 and 6.1.1.4'
S S 0.1246 0.1234 'International Tables Vol C Tables 4.2.6.8 and 6.1.1.4'

loop_
_geom_angle_atom_site_label_1
_geom_angle_atom_site_label_2
_geom_angle_atom_site_label_3
_geom_angle_site_symmetry_1
_geom_angle_site_symmetry_3
_geom_angle
_geom_angle_publ_flag
C1 Fe1 C2 . . 42.02(12) ?
C1 Fe1 C3 . . 69.20(13) ?
C1 Fe1 C4 . . 69.07(12) ?
C1 Fe1 C5 . . 41.37(12) ?
C1 Fe1 C6 . . 109.64(14) ?
C1 Fe1 C7 . . 131.46(16) ?
C1 Fe1 C8 . . 169.32(15) ?
C1 Fe1 C9 . . 149.64(13) ?
C1 Fe1 C10 . . 118.11(13) ?
C2 Fe1 C4 . . 68.88(13) ?
C2 Fe1 C8 . . 128.36(14) ?
C2 Fe1 C9 . . 167.74(13) ?
C2 Fe1 C10 . . 149.20(14) ?
C3 Fe1 C2 . . 40.65(13) ?
C3 Fe1 C4 . . 40.54(13) ?
C3 Fe1 C5 . . 68.28(14) ?
C3 Fe1 C6 . . 146.12(14) ?
C3 Fe1 C8 . . 106.16(15) ?
C3 Fe1 C9 . . 130.18(15) ?
C3 Fe1 C10 . . 170.14(15) ?
C5 Fe1 C2 . . 69.56(13) ?
C5 Fe1 C4 . . 40.34(13) ?
C5 Fe1 C8 . . 147.07(17) ?
C5 Fe1 C9 . . 117.27(14) ?
C5 Fe1 C10 . . 112.19(14) ?
C6 Fe1 C2 . . 115.12(14) ?
C6 Fe1 C4 . . 172.97(14) ?
C6 Fe1 C5 . . 134.31(14) ?
C6 Fe1 C8 . . 68.49(16) ?
C6 Fe1 C9 . . 68.30(15) ?
C6 Fe1 C10 . . 40.40(14) ?
C7 Fe1 C2 . . 106.31(15) ?
C7 Fe1 C3 . . 113.02(15) ?
C7 Fe1 C4 . . 145.02(15) ?
C7 Fe1 C5 . . 172.48(17) ?
C7 Fe1 C6 . . 40.95(14) ?
C7 Fe1 C8 . . 40.39(17) ?
C7 Fe1 C9 . . 68.02(16) ?
C7 Fe1 C10 . . 67.90(14) ?
C8 Fe1 C4 . . 114.12(15) ?
C8 Fe1 C9 . . 40.46(15) ?
C9 Fe1 C4 . . 109.09(15) ?
C10 Fe1 C4 . . 133.55(14) ?
C10 Fe1 C8 . . 67.79(15) ?
C10 Fe1 C9 . . 40.27(14) ?
C15 Fe2 C16 . . 41.56(13) ?
C15 Fe2 C17 . . 68.88(13) ?
C15 Fe2 C18 . . 68.90(13) ?
C15 Fe2 C19 . . 41.24(12) ?
C15 Fe2 C20 . . 108.12(15) ?
C15 Fe2 C21 . . 122.99(15) ?
C15 Fe2 C22 . . 158.52(17) ?
C15 Fe2 C23 . . 159.51(16) ?
C15 Fe2 C24 . . 123.33(16) ?
C17 Fe2 C16 . . 40.60(13) ?
C17 Fe2 C18 . . 40.78(14) ?
C18 Fe2 C16 . . 68.88(13) ?
C19 Fe2 C16 . . 69.50(13) ?
C19 Fe2 C17 . . 68.69(14) ?
C19 Fe2 C18 . . 40.66(13) ?
C19 Fe2 C20 . . 121.55(15) ?
C19 Fe2 C21 . . 158.32(15) ?
C19 Fe2 C22 . . 159.04(16) ?
C19 Fe2 C23 . . 122.14(17) ?
C19 Fe2 C24 . . 106.22(17) ?
C20 Fe2 C16 . . 125.46(15) ?
C20 Fe2 C17 . . 161.99(17) ?
C20 Fe2 C18 . . 156.30(17) ?
C20 Fe2 C21 . . 40.84(17) ?
C20 Fe2 C22 . . 68.27(17) ?
C20 Fe2 C23 . . 68.13(17) ?
C21 Fe2 C16 . . 108.60(15) ?
C21 Fe2 C17 . . 124.77(17) ?
C21 Fe2 C18 . . 160.40(16) ?
C21 Fe2 C22 . . 40.43(16) ?
C21 Fe2 C23 . . 68.27(18) ?
C22 Fe2 C16 . . 122.02(16) ?
C22 Fe2 C17 . . 107.63(15) ?
C22 Fe2 C18 . . 123.18(16) ?
C22 Fe2 C23 . . 40.70(17) ?
C23 Fe2 C16 . . 156.93(15) ?
C23 Fe2 C17 . . 121.02(16) ?
C23 Fe2 C18 . . 106.00(16) ?
C24 Fe2 C16 . . 161.19(17) ?
C24 Fe2 C17 . . 156.49(18) ?
C24 Fe2 C18 . . 120.53(19) ?
C24 Fe2 C20 . . 40.09(17) ?
C24 Fe2 C21 . . 68.24(19) ?
C24 Fe2 C22 . . 68.47(18) ?
C24 Fe2 C23 . . 40.86(17) ?
C1 P1 S1 . . 116.52(11) ?
C1 P1 C15 . . 104.19(15) ?
C1 P1 C34 . . 104.25(15) ?
C15 P1 S1 . . 116.06(11) ?
C15 P1 C34 . . 102.49(14) ?
C34 P1 S1 . . 111.75(12) ?
C25 N1 H1 . . 115(3) ?
C26 N1 H1 . . 102(3) ?
C26 N1 C25 . . 113.0(3) ?
P1 C1 Fe1 . . 127.36(17) ?
C2 C1 Fe1 . . 69.77(17) ?
C2 C1 P1 . . 129.2(2) ?
C5 C1 Fe1 . . 70.02(18) ?
C5 C1 P1 . . 123.5(2) ?
C5 C1 C2 . . 107.3(3) ?
C1 C2 Fe1 . . 68.21(17) ?
C3 C2 Fe1 . . 69.48(19) ?
C3 C2 C1 . . 106.6(3) ?
C3 C2 C11 . . 125.3(3) ?
C11 C2 Fe1 . . 125.0(3) ?
C11 C2 C1 . . 128.0(3) ?
Fe1 C3 H3 . . 126.1 ?
C2 C3 Fe1 . . 69.87(19) ?
C2 C3 H3 . . 125.1 ?
C2 C3 C4 . . 109.7(3) ?
C4 C3 Fe1 . . 70.52(19) ?
C4 C3 H3 . . 125.1 ?
Fe1 C4 H4 . . 127.4 ?
C3 C4 Fe1 . . 68.93(19) ?
C3 C4 H4 . . 126.1 ?
C5 C4 Fe1 . . 69.14(19) ?
C5 C4 C3 . . 107.8(3) ?
C5 C4 H4 . . 126.1 ?
Fe1 C5 H5 . . 126.8 ?
C1 C5 Fe1 . . 68.61(18) ?
C1 C5 H5 . . 125.7 ?
C4 C5 Fe1 . . 70.52(19) ?
C4 C5 C1 . . 108.6(3) ?
C4 C5 H5 . . 125.7 ?
Fe1 C6 H6 . . 125.7 ?
C7 C6 Fe1 . . 69.3(2) ?
C7 C6 H6 . . 126.5 ?
C10 C6 Fe1 . . 70.1(2) ?
C10 C6 H6 . . 126.5 ?
C10 C6 C7 . . 107.0(3) ?
Fe1 C7 H7 . . 125.7 ?
C6 C7 Fe1 . . 69.8(2) ?
C6 C7 H7 . . 125.7 ?
C8 C7 Fe1 . . 70.4(2) ?
C8 C7 C6 . . 108.5(3) ?
C8 C7 H7 . . 125.7 ?
Fe1 C8 H8 . . 126.4 ?
C7 C8 Fe1 . . 69.2(2) ?
C7 C8 H8 . . 126.1 ?
C7 C8 C9 . . 107.8(4) ?
C9 C8 Fe1 . . 69.9(2) ?
C9 C8 H8 . . 126.1 ?
Fe1 C9 H9 . . 126.1 ?
C8 C9 Fe1 . . 69.7(2) ?
C8 C9 H9 . . 126.1 ?
C10 C9 Fe1 . . 69.7(2) ?
C10 C9 C8 . . 107.7(4) ?
C10 C9 H9 . . 126.1 ?
Fe1 C10 H10 . . 126.5 ?
C6 C10 Fe1 . . 69.51(19) ?
C6 C10 C9 . . 108.9(3) ?
C6 C10 H10 . . 125.5 ?
C9 C10 Fe1 . . 70.0(2) ?
C9 C10 H10 . . 125.5 ?
C2 C11 H11 . . 117.6 ?
C12 C11 C2 . . 124.9(4) ?
C12 C11 H11 . . 117.6 ?
C11 C12 H12A . . 120.0 ?
C11 C12 H12B . . 120.0 ?
H12A C12 H12B . . 120.0 ?
P1 C15 Fe2 . . 128.81(15) ?
C16 C15 Fe2 . . 70.45(18) ?
C16 C15 P1 . . 127.4(2) ?
C19 C15 Fe2 . . 69.98(19) ?
C19 C15 P1 . . 124.1(3) ?
C19 C15 C16 . . 108.4(3) ?
C15 C16 Fe2 . . 67.99(17) ?
C15 C16 C25 . . 126.8(3) ?
C17 C16 Fe2 . . 69.58(17) ?
C17 C16 C15 . . 106.7(3) ?
C17 C16 C25 . . 126.3(3) ?
C25 C16 Fe2 . . 131.2(2) ?
Fe2 C17 H17 . . 126.6 ?
C16 C17 Fe2 . . 69.82(17) ?
C16 C17 H17 . . 125.5 ?
C16 C17 C18 . . 108.9(3) ?
C18 C17 Fe2 . . 69.61(18) ?
C18 C17 H17 . . 125.5 ?
Fe2 C18 H18 . . 126.9 ?
C17 C18 Fe2 . . 69.62(19) ?
C17 C18 H18 . . 126.0 ?
C19 C18 Fe2 . . 69.13(19) ?
C19 C18 C17 . . 108.1(3) ?
C19 C18 H18 . . 126.0 ?
Fe2 C19 H19 . . 126.5 ?
C15 C19 Fe2 . . 68.79(19) ?
C15 C19 H19 . . 126.1 ?
C18 C19 Fe2 . . 70.2(2) ?
C18 C19 C15 . . 107.9(3) ?
C18 C19 H19 . . 126.1 ?
Fe2 C20 H20 . . 126.2 ?
C21 C20 Fe2 . . 69.7(2) ?
C21 C20 H20 . . 125.8 ?
C24 C20 Fe2 . . 69.8(2) ?
C24 C20 H20 . . 125.8 ?
C24 C20 C21 . . 108.4(4) ?
Fe2 C21 H21 . . 126.2 ?
C20 C21 Fe2 . . 69.4(2) ?
C20 C21 H21 . . 126.1 ?
C22 C21 Fe2 . . 69.8(2) ?
C22 C21 C20 . . 107.7(4) ?
C22 C21 H21 . . 126.1 ?
Fe2 C22 H22 . . 126.1 ?
C21 C22 Fe2 . . 69.8(2) ?
C21 C22 H22 . . 125.9 ?
C21 C22 C23 . . 108.1(4) ?
C23 C22 Fe2 . . 69.7(2) ?
C23 C22 H22 . . 125.9 ?
Fe2 C23 H23 . . 126.5 ?
C22 C23 Fe2 . . 69.6(2) ?
C22 C23 H23 . . 126.3 ?
C22 C23 C24 . . 107.4(4) ?
C24 C23 Fe2 . . 69.2(2) ?
C24 C23 H23 . . 126.3 ?
Fe2 C24 H24 . . 125.7 ?
C20 C24 Fe2 . . 70.1(2) ?
C20 C24 C23 . . 108.4(4) ?
C20 C24 H24 . . 125.8 ?
C23 C24 Fe2 . . 70.0(2) ?
C23 C24 H24 . . 125.8 ?
N1 C25 C16 . . 107.5(3) ?
N1 C25 H25 . . 109.3 ?
N1 C25 C33 . . 109.3(3) ?
C16 C25 H25 . . 109.3 ?
C16 C25 C33 . . 112.0(3) ?
C33 C25 H25 . . 109.3 ?
N1 C26 H26A . . 109.4 ?
N1 C26 H26B . . 109.4 ?
N1 C26 C27 . . 111.4(3) ?
H26A C26 H26B . . 108.0 ?
C27 C26 H26A . . 109.4 ?
C27 C26 H26B . . 109.4 ?
C28 C27 C26 . . 121.6(3) ?
C28 C27 C32 . . 118.5(3) ?
C32 C27 C26 . . 120.0(3) ?
C27 C28 H28 . . 119.6 ?
C27 C28 C29 . . 120.9(4) ?
C29 C28 H28 . . 119.6 ?
C28 C29 H29 . . 119.9 ?
C30 C29 C28 . . 120.3(4) ?
C30 C29 H29 . . 119.9 ?
C29 C30 H30 . . 120.3 ?
C29 C30 C31 . . 119.3(4) ?
C31 C30 H30 . . 120.3 ?
C30 C31 H31 . . 119.9 ?
C30 C31 C32 . . 120.3(4) ?
C32 C31 H31 . . 119.9 ?
C27 C32 C31 . . 120.7(4) ?
C27 C32 H32 . . 119.6 ?
C31 C32 H32 . . 119.6 ?
C25 C33 H33A . . 109.5 ?
C25 C33 H33B . . 109.5 ?
C25 C33 H33C . . 109.5 ?
H33A C33 H33B . . 109.5 ?
H33A C33 H33C . . 109.5 ?
H33B C33 H33C . . 109.5 ?
C35 C34 P1 . . 120.0(3) ?
C39 C34 P1 . . 120.6(3) ?
C39 C34 C35 . . 119.3(3) ?
C34 C35 H35 . . 120.1 ?
C36 C35 C34 . . 119.9(4) ?
C36 C35 H35 . . 120.1 ?
C35 C36 H36 . . 120.0 ?
C37 C36 C35 . . 120.1(4) ?
C37 C36 H36 . . 120.0 ?
C36 C37 H37 . . 119.5 ?
C36 C37 C38 . . 120.9(4) ?
C38 C37 H37 . . 119.5 ?
C37 C38 H38 . . 120.2 ?
C37 C38 C39 . . 119.6(4) ?
C39 C38 H38 . . 120.2 ?
C34 C39 C38 . . 120.2(3) ?
C34 C39 H39 . . 119.9 ?
C38 C39 H39 . . 119.9 ?

loop_
_geom_bond_atom_site_label_1
_geom_bond_atom_site_label_2
_geom_bond_site_symmetry_2
_geom_bond_distance
_geom_bond_publ_flag
Fe1 C1 . 2.022(3) ?
Fe1 C2 . 2.043(3) ?
Fe1 C3 . 2.038(3) ?
Fe1 C4 . 2.059(3) ?
Fe1 C5 . 2.041(3) ?
Fe1 C6 . 2.040(3) ?
Fe1 C7 . 2.034(4) ?
Fe1 C8 . 2.050(4) ?
Fe1 C9 . 2.052(4) ?
Fe1 C10 . 2.048(3) ?
Fe2 C15 . 2.015(3) ?
Fe2 C16 . 2.048(3) ?
Fe2 C17 . 2.045(3) ?
Fe2 C18 . 2.045(3) ?
Fe2 C19 . 2.031(3) ?
Fe2 C20 . 2.038(4) ?
Fe2 C21 . 2.042(4) ?
Fe2 C22 . 2.042(4) ?
Fe2 C23 . 2.044(4) ?
Fe2 C24 . 2.034(4) ?
S1 P1 . 1.9538(12) ?
P1 C1 . 1.798(3) ?
P1 C15 . 1.808(3) ?
P1 C34 . 1.826(3) ?
N1 H1 . 0.87(4) ?
N1 C25 . 1.481(4) ?
N1 C26 . 1.466(4) ?
C1 C2 . 1.458(4) ?
C1 C5 . 1.435(4) ?
C2 C3 . 1.417(5) ?
C2 C11 . 1.452(5) ?
C3 H3 . 0.9500 ?
C3 C4 . 1.420(5) ?
C4 H4 . 0.9500 ?
C4 C5 . 1.414(5) ?
C5 H5 . 0.9500 ?
C6 H6 . 0.9500 ?
C6 C7 . 1.425(5) ?
C6 C10 . 1.412(5) ?
C7 H7 . 0.9500 ?
C7 C8 . 1.410(6) ?
C8 H8 . 0.9500 ?
C8 C9 . 1.418(5) ?
C9 H9 . 0.9500 ?
C9 C10 . 1.412(5) ?
C10 H10 . 0.9500 ?
C11 H11 . 0.9500 ?
C11 C12 . 1.321(5) ?
C12 H12A . 0.9500 ?
C12 H12B . 0.9500 ?
C15 C16 . 1.442(5) ?
C15 C19 . 1.425(4) ?
C16 C17 . 1.420(5) ?
C16 C25 . 1.506(5) ?
C17 H17 . 0.9500 ?
C17 C18 . 1.425(5) ?
C18 H18 . 0.9500 ?
C18 C19 . 1.416(5) ?
C19 H19 . 0.9500 ?
C20 H20 . 0.9500 ?
C20 C21 . 1.423(6) ?
C20 C24 . 1.396(6) ?
C21 H21 . 0.9500 ?
C21 C22 . 1.411(6) ?
C22 H22 . 0.9500 ?
C22 C23 . 1.421(6) ?
C23 H23 . 0.9500 ?
C23 C24 . 1.424(6) ?
C24 H24 . 0.9500 ?
C25 H25 . 1.0000 ?
C25 C33 . 1.528(5) ?
C26 H26A . 0.9900 ?
C26 H26B . 0.9900 ?
C26 C27 . 1.518(5) ?
C27 C28 . 1.379(5) ?
C27 C32 . 1.383(5) ?
C28 H28 . 0.9500 ?
C28 C29 . 1.382(5) ?
C29 H29 . 0.9500 ?
C29 C30 . 1.375(6) ?
C30 H30 . 0.9500 ?
C30 C31 . 1.378(6) ?
C31 H31 . 0.9500 ?
C31 C32 . 1.383(5) ?
C32 H32 . 0.9500 ?
C33 H33A . 0.9800 ?
C33 H33B . 0.9800 ?
C33 H33C . 0.9800 ?
C34 C35 . 1.388(5) ?
C34 C39 . 1.385(5) ?
C35 H35 . 0.9500 ?
C35 C36 . 1.386(5) ?
C36 H36 . 0.9500 ?
C36 C37 . 1.365(6) ?
C37 H37 . 0.9500 ?
C37 C38 . 1.370(5) ?
C38 H38 . 0.9500 ?
C38 C39 . 1.389(5) ?
C39 H39 . 0.9500 ?

loop_
_geom_torsion_atom_site_label_1
_geom_torsion_atom_site_label_2
_geom_torsion_atom_site_label_3
_geom_torsion_atom_site_label_4
_geom_torsion_site_symmetry_1
_geom_torsion_site_symmetry_2
_geom_torsion_site_symmetry_3
_geom_torsion_site_symmetry_4
_geom_torsion
_geom_torsion_publ_flag
Fe1 C1 C2 C3 . . . . 59.1(2) ?
Fe1 C1 C2 C11 . . . . -118.1(4) ?
Fe1 C1 C5 C4 . . . . -59.3(2) ?
Fe1 C2 C3 C4 . . . . 59.4(2) ?
Fe1 C2 C11 C12 . . . . 114.7(4) ?
Fe1 C3 C4 C5 . . . . 58.4(2) ?
Fe1 C4 C5 C1 . . . . 58.2(2) ?
Fe1 C6 C7 C8 . . . . -59.9(3) ?
Fe1 C6 C10 C9 . . . . 59.1(3) ?
Fe1 C7 C8 C9 . . . . -59.4(3) ?
Fe1 C8 C9 C10 . . . . -59.6(3) ?
Fe1 C9 C10 C6 . . . . -58.8(2) ?
Fe2 C15 C16 C17 . . . . 59.1(2) ?
Fe2 C15 C16 C25 . . . . -125.8(3) ?
Fe2 C15 C19 C18 . . . . -59.5(2) ?
Fe2 C16 C17 C18 . . . . 58.8(2) ?
Fe2 C16 C25 N1 . . . . -172.9(2) ?
Fe2 C16 C25 C33 . . . . 66.9(4) ?
Fe2 C17 C18 C19 . . . . 58.6(2) ?
Fe2 C18 C19 C15 . . . . 58.6(2) ?
Fe2 C20 C21 C22 . . . . -59.5(2) ?
Fe2 C20 C24 C23 . . . . 59.7(3) ?
Fe2 C21 C22 C23 . . . . -59.4(3) ?
Fe2 C22 C23 C24 . . . . -59.0(3) ?
Fe2 C23 C24 C20 . . . . -59.8(3) ?
S1 P1 C1 Fe1 . . . . 61.4(2) ?
S1 P1 C1 C2 . . . . -32.1(3) ?
S1 P1 C1 C5 . . . . 150.8(2) ?
S1 P1 C15 Fe2 . . . . 48.3(2) ?
S1 P1 C15 C16 . . . . -45.9(3) ?
S1 P1 C15 C19 . . . . 139.1(2) ?
S1 P1 C34 C35 . . . . -21.1(3) ?
S1 P1 C34 C39 . . . . 156.5(2) ?
P1 C1 C2 Fe1 . . . . 122.3(3) ?
P1 C1 C2 C3 . . . . -178.6(3) ?
P1 C1 C2 C11 . . . . 4.2(5) ?
P1 C1 C5 Fe1 . . . . -122.3(2) ?
P1 C1 C5 C4 . . . . 178.4(2) ?
P1 C15 C16 Fe2 . . . . 124.4(2) ?
P1 C15 C16 C17 . . . . -176.5(2) ?
P1 C15 C16 C25 . . . . -1.3(5) ?
P1 C15 C19 Fe2 . . . . -124.0(2) ?
P1 C15 C19 C18 . . . . 176.5(2) ?
P1 C34 C35 C36 . . . . 178.2(3) ?
P1 C34 C39 C38 . . . . -177.5(3) ?
N1 C26 C27 C28 . . . . 131.4(4) ?
N1 C26 C27 C32 . . . . -49.0(5) ?
C1 P1 C15 Fe2 . . . . -81.2(2) ?
C1 P1 C15 C16 . . . . -175.4(3) ?
C1 P1 C15 C19 . . . . 9.6(3) ?
C1 P1 C34 C35 . . . . 105.6(3) ?
C1 P1 C34 C39 . . . . -76.9(3) ?
C1 C2 C3 Fe1 . . . . -58.3(2) ?
C1 C2 C3 C4 . . . . 1.1(4) ?
C1 C2 C11 C12 . . . . -157.0(4) ?
C2 C1 C5 Fe1 . . . . 60.1(2) ?
C2 C1 C5 C4 . . . . 0.8(4) ?
C2 C3 C4 Fe1 . . . . -59.0(2) ?
C2 C3 C4 C5 . . . . -0.7(4) ?
C3 C2 C11 C12 . . . . 26.3(6) ?
C3 C4 C5 Fe1 . . . . -58.3(2) ?
C3 C4 C5 C1 . . . . -0.1(4) ?
C5 C1 C2 Fe1 . . . . -60.3(2) ?
C5 C1 C2 C3 . . . . -1.1(4) ?
C5 C1 C2 C11 . . . . -178.4(3) ?
C6 C7 C8 Fe1 . . . . 59.5(3) ?
C6 C7 C8 C9 . . . . 0.1(5) ?
C7 C6 C10 Fe1 . . . . -59.8(2) ?
C7 C6 C10 C9 . . . . -0.7(4) ?
C7 C8 C9 Fe1 . . . . 59.0(3) ?
C7 C8 C9 C10 . . . . -0.6(5) ?
C8 C9 C10 Fe1 . . . . 59.5(3) ?
C8 C9 C10 C6 . . . . 0.8(4) ?
C10 C6 C7 Fe1 . . . . 60.3(2) ?
C10 C6 C7 C8 . . . . 0.3(4) ?
C11 C2 C3 Fe1 . . . . 119.0(4) ?
C11 C2 C3 C4 . . . . 178.4(3) ?
C15 P1 C1 Fe1 . . . . -169.37(18) ?
C15 P1 C1 C2 . . . . 97.1(3) ?
C15 P1 C1 C5 . . . . -80.0(3) ?
C15 P1 C34 C35 . . . . -146.0(3) ?
C15 P1 C34 C39 . . . . 31.5(3) ?
C15 C16 C17 Fe2 . . . . -58.0(2) ?
C15 C16 C17 C18 . . . . 0.7(3) ?
C15 C16 C25 N1 . . . . -81.1(4) ?
C15 C16 C25 C33 . . . . 158.8(3) ?
C16 C15 C19 Fe2 . . . . 60.2(2) ?
C16 C15 C19 C18 . . . . 0.7(3) ?
C16 C17 C18 Fe2 . . . . -58.9(2) ?
C16 C17 C18 C19 . . . . -0.3(4) ?
C17 C16 C25 N1 . . . . 93.2(4) ?
C17 C16 C25 C33 . . . . -26.9(4) ?
C17 C18 C19 Fe2 . . . . -58.9(2) ?
C17 C18 C19 C15 . . . . -0.2(4) ?
C19 C15 C16 Fe2 . . . . -59.9(2) ?
C19 C15 C16 C17 . . . . -0.9(3) ?
C19 C15 C16 C25 . . . . 174.3(3) ?
C20 C21 C22 Fe2 . . . . 59.3(2) ?
C20 C21 C22 C23 . . . . -0.1(4) ?
C21 C20 C24 Fe2 . . . . -59.3(2) ?
C21 C20 C24 C23 . . . . 0.4(4) ?
C21 C22 C23 Fe2 . . . . 59.4(3) ?
C21 C22 C23 C24 . . . . 0.4(4) ?
C22 C23 C24 Fe2 . . . . 59.3(3) ?
C22 C23 C24 C20 . . . . -0.5(4) ?
C24 C20 C21 Fe2 . . . . 59.3(3) ?
C24 C20 C21 C22 . . . . -0.2(4) ?
C25 N1 C26 C27 . . . . 177.9(3) ?
C25 C16 C17 Fe2 . . . . 126.7(3) ?
C25 C16 C17 C18 . . . . -174.5(3) ?
C26 N1 C25 C16 . . . . 156.5(3) ?
C26 N1 C25 C33 . . . . -81.7(4) ?
C26 C27 C28 C29 . . . . -179.9(3) ?
C26 C27 C32 C31 . . . . -178.3(4) ?
C27 C28 C29 C30 . . . . -2.1(6) ?
C28 C27 C32 C31 . . . . 1.3(5) ?
C28 C29 C30 C31 . . . . 1.9(6) ?
C29 C30 C31 C32 . . . . -0.1(6) ?
C30 C31 C32 C27 . . . . -1.5(6) ?
C32 C27 C28 C29 . . . . 0.5(6) ?
C34 P1 C1 Fe1 . . . . -62.2(2) ?
C34 P1 C1 C2 . . . . -155.8(3) ?
C34 P1 C1 C5 . . . . 27.1(3) ?
C34 P1 C15 Fe2 . . . . 170.4(2) ?
C34 P1 C15 C16 . . . . 76.2(3) ?
C34 P1 C15 C19 . . . . -98.8(3) ?
C34 C35 C36 C37 . . . . -1.4(6) ?
C35 C34 C39 C38 . . . . 0.0(5) ?
C35 C36 C37 C38 . . . . 1.6(6) ?
C36 C37 C38 C39 . . . . -1.0(6) ?
C37 C38 C39 C34 . . . . 0.2(6) ?
C39 C34 C35 C36 . . . . 0.6(5) ?
